data_4072847
loop_
_publ_author_name
'Gott, Andrew L.'
'Clarke, Adam J.'
'Clarkson, Guy J.'
'Scott, Peter'

_publ_section_title
;
 Structure&#x2212;Activity Relationships for Group 4 Biaryl Amidate
 Complexes in Catalytic Hydroamination/Cyclization of Aminoalkenes
;
_journal_issue 7
_journal_name_full Organometallics
_journal_page_first 1729
_journal_paper_doi 10.1021/om061087l
_journal_volume 26
_journal_year 2007
_chemical_formula_sum 'C50 H53 N2 O2.5 Ti'
_chemical_formula_weight 769.84
_chemical_name_common in_paper_4
_chemical_name_systematic
; 
 ? 
;
_space_group_IT_number 2
_symmetry_cell_setting triclinic
_symmetry_space_group_name_Hall '-P 1'
_symmetry_space_group_name_H-M 'P -1'
_atom_sites_solution_hydrogens geom
_atom_sites_solution_primary direct
_atom_sites_solution_secondary difmap
_audit_creation_method SHELXL-97
_cell_angle_alpha 98.658(6)
_cell_angle_beta 97.596(6)
_cell_angle_gamma 108.308(6)
_cell_formula_units_Z 2
_cell_length_a 10.8209(10)
_cell_length_b 11.0568(11)
_cell_length_c 19.0122(18)
_cell_measurement_reflns_used 3982
_cell_measurement_temperature 180(2)
_cell_measurement_theta_max 65.0
_cell_measurement_theta_min 3.18
_cell_volume 2095.6(4)
_computing_cell_refinement 'SAINT (Siemens, 1995)'
_computing_data_collection 'SMART (Siemens, 1994)'
_computing_data_reduction 'SAINT (Siemens, 1995)'
_computing_molecular_graphics 'SHELXTL (Sheldrick, 1997)'
_computing_publication_material 'SHELXTL (Sheldrick, 1997)'
_computing_structure_refinement 'SHELXL-97 (Sheldrick, 1997)'
_computing_structure_solution 'SHELXS-97 (Sheldrick, 1990)'
_diffrn_ambient_temperature 180(2)
_diffrn_detector_area_resol_mean 8.192
_diffrn_measured_fraction_theta_full 0.895
_diffrn_measured_fraction_theta_max 0.881
_diffrn_measurement_device_type 'Siemens SMART diffractometer'
_diffrn_measurement_method '\w scans'
_diffrn_radiation_monochromator graphite
_diffrn_radiation_source 'fine-focus sealed tube'
_diffrn_radiation_type CuK\a
_diffrn_radiation_wavelength 1.54178
_diffrn_reflns_av_R_equivalents 0.0435
_diffrn_reflns_av_sigmaI/netI 0.0606
_diffrn_reflns_limit_h_max 11
_diffrn_reflns_limit_h_min -12
_diffrn_reflns_limit_k_max 11
_diffrn_reflns_limit_k_min -12
_diffrn_reflns_limit_l_max 20
_diffrn_reflns_limit_l_min -22
_diffrn_reflns_number 13721
_diffrn_reflns_theta_full 65.00
_diffrn_reflns_theta_max 65.80
_diffrn_reflns_theta_min 2.39
_diffrn_standards_decay_% nil
_exptl_absorpt_coefficient_mu 2.055
_exptl_absorpt_correction_T_max 0.8528
_exptl_absorpt_correction_T_min 0.6564
_exptl_absorpt_correction_type multi-scan
_exptl_absorpt_process_details 'SADABS (Sheldrick, 1996)'
_exptl_crystal_colour orange
_exptl_crystal_density_diffrn 1.220
_exptl_crystal_density_method 'not measured'
_exptl_crystal_description block
_exptl_crystal_F_000 818
_exptl_crystal_size_max 0.20
_exptl_crystal_size_mid 0.16
_exptl_crystal_size_min 0.01
_refine_diff_density_max 0.645
_refine_diff_density_min -0.599
_refine_diff_density_rms 0.055
_refine_ls_extinction_method none
_refine_ls_goodness_of_fit_ref 1.051
_refine_ls_hydrogen_treatment constr
_refine_ls_matrix_type full
_refine_ls_number_parameters 498
_refine_ls_number_reflns 6396
_refine_ls_number_restraints 18
_refine_ls_restrained_S_all 1.066
_refine_ls_R_factor_all 0.0729
_refine_ls_R_factor_gt 0.0548
_refine_ls_shift/su_max 0.000
_refine_ls_shift/su_mean 0.000
_refine_ls_structure_factor_coef Fsqd
_refine_ls_weighting_details 'calc w=1/[\s^2^(Fo^2^)+(0.0738P)^2^+1.2872P] where P=(Fo^2^+2Fc^2^)/3'
_refine_ls_weighting_scheme calc
_refine_ls_wR_factor_gt 0.1408
_refine_ls_wR_factor_ref 0.1540
_reflns_number_gt 4980
_reflns_number_total 6396
_reflns_threshold_expression >2sigma(I)
_cod_data_source_file om061087lsi20070128_032918.cif
_cod_data_source_block ag6
_cod_original_cell_volume 2095.6(3)
_cod_original_sg_symbol_H-M P-1
_cod_original_formula_sum 'C50 H53 N2 O2.50 Ti'
_cod_database_code 4072847

loop_
_symmetry_equiv_pos_as_xyz
'x, y, z'
'-x, -y, -z'

loop_
_atom_site_label
_atom_site_type_symbol
_atom_site_fract_x
_atom_site_fract_y
_atom_site_fract_z
_atom_site_U_iso_or_equiv
_atom_site_adp_type
_atom_site_occupancy
_atom_site_symmetry_multiplicity
_atom_site_calc_flag
_atom_site_refinement_flags
_atom_site_disorder_assembly
_atom_site_disorder_group
Ti1 Ti 0.67331(5) -0.65715(5) -0.33948(3) 0.02893(18) Uani 1 1 d . . .
C1 C 0.9984(4) -0.4032(3) -0.41941(19) 0.0489(9) Uani 1 1 d . . .
H1A H 1.0784 -0.3874 -0.4406 0.073 Uiso 1 1 calc R . .
H1B H 0.9226 -0.4121 -0.4567 0.073 Uiso 1 1 calc R . .
H1C H 0.9816 -0.4834 -0.4005 0.073 Uiso 1 1 calc R . .
C2 C 1.0180(3) -0.2908(3) -0.35875(18) 0.0374(8) Uani 1 1 d . . .
C3 C 1.1167(3) -0.1728(3) -0.3545(2) 0.0449(9) Uani 1 1 d . . .
H3A H 1.1745 -0.1659 -0.3883 0.054 Uiso 1 1 calc R . .
C4 C 1.1329(3) -0.0644(3) -0.3019(2) 0.0431(8) Uani 1 1 d . . .
C5 C 1.0446(3) -0.0741(3) -0.2555(2) 0.0442(9) Uani 1 1 d . . .
H5A H 1.0526 0.0010 -0.2209 0.053 Uiso 1 1 calc R . .
C6 C 0.9434(3) -0.1906(3) -0.25744(18) 0.0364(8) Uani 1 1 d . . .
C7 C 0.9353(3) -0.3007(3) -0.30734(17) 0.0314(7) Uani 1 1 d . . .
O8 O 0.7318(2) -0.4760(2) -0.36348(12) 0.0390(6) Uani 1 1 d . . .
C8 C 0.8354(3) -0.4322(3) -0.31149(16) 0.0296(7) Uani 1 1 d . . .
N9 N 0.8406(2) -0.5175(2) -0.27156(13) 0.0273(6) Uani 1 1 d . . .
C10 C 0.9328(3) -0.5043(3) -0.20745(15) 0.0268(7) Uani 1 1 d . . .
C11 C 0.9304(3) -0.4274(3) -0.14348(17) 0.0371(8) Uani 1 1 d . . .
H11A H 0.8702 -0.3807 -0.1429 0.045 Uiso 1 1 calc R . .
C12 C 1.0152(3) -0.4187(3) -0.08059(18) 0.0443(9) Uani 1 1 d . . .
H12A H 1.0152 -0.3641 -0.0369 0.053 Uiso 1 1 calc R . .
C13 C 1.1002(3) -0.4892(3) -0.08104(18) 0.0424(8) Uani 1 1 d . . .
H13A H 1.1591 -0.4817 -0.0376 0.051 Uiso 1 1 calc R . .
C14 C 1.1009(3) -0.5705(3) -0.14354(18) 0.0361(8) Uani 1 1 d . . .
C15 C 1.0162(3) -0.5789(3) -0.20819(16) 0.0284(7) Uani 1 1 d . . .
C16 C 1.0186(3) -0.6634(3) -0.27682(16) 0.0303(7) Uani 1 1 d . . .
C17 C 1.1077(3) -0.6133(3) -0.32139(18) 0.0337(7) Uani 1 1 d . . .
C18 C 1.1073(3) -0.6918(3) -0.38552(19) 0.0412(8) Uani 1 1 d . . .
H18A H 1.1676 -0.6579 -0.4156 0.049 Uiso 1 1 calc R . .
C19 C 1.0208(3) -0.8186(3) -0.40652(19) 0.0444(9) Uani 1 1 d . . .
H19A H 1.0191 -0.8699 -0.4517 0.053 Uiso 1 1 calc R . .
C20 C 0.9367(3) -0.8706(3) -0.36165(18) 0.0381(8) Uani 1 1 d . . .
H20A H 0.8807 -0.9592 -0.3748 0.046 Uiso 1 1 calc R . .
C21 C 0.9337(3) -0.7936(3) -0.29706(17) 0.0323(7) Uani 1 1 d . . .
N22 N 0.8543(2) -0.8566(2) -0.25053(14) 0.0328(6) Uani 1 1 d . . .
O23 O 0.68157(19) -0.79004(19) -0.29467(11) 0.0337(5) Uani 1 1 d . . .
C23 C 0.7362(3) -0.8562(3) -0.25348(16) 0.0296(7) Uani 1 1 d . . .
C24 C 0.6422(3) -0.9387(3) -0.21436(16) 0.0301(7) Uani 1 1 d . . .
C25 C 0.5409(3) -1.0502(3) -0.25479(17) 0.0340(7) Uani 1 1 d . . .
C26 C 0.4499(3) -1.1235(3) -0.21947(18) 0.0414(8) Uani 1 1 d . . .
H26A H 0.3810 -1.1992 -0.2470 0.050 Uiso 1 1 calc R . .
C27 C 0.4553(4) -1.0914(4) -0.1467(2) 0.0495(9) Uani 1 1 d . . .
C28 C 0.5588(4) -0.9809(4) -0.10770(19) 0.0544(10) Uani 1 1 d . . .
H28A H 0.5648 -0.9572 -0.0569 0.065 Uiso 1 1 calc R . .
C29 C 0.6528(3) -0.9044(3) -0.13995(18) 0.0418(8) Uani 1 1 d . . .
C30 C 0.7661(4) -0.7874(4) -0.0952(2) 0.0640(12) Uani 1 1 d . . .
H30A H 0.7712 -0.7111 -0.1166 0.096 Uiso 1 1 calc R . .
H30B H 0.8496 -0.8048 -0.0943 0.096 Uiso 1 1 calc R . .
H30C H 0.7507 -0.7705 -0.0455 0.096 Uiso 1 1 calc R . .
C31 C 0.3529(5) -1.1744(5) -0.1106(2) 0.0799(15) Uani 1 1 d U . .
H31A H 0.3002 -1.2557 -0.1448 0.120 Uiso 1 1 calc R . .
H31B H 0.2945 -1.1271 -0.0960 0.120 Uiso 1 1 calc R . .
H31C H 0.3978 -1.1940 -0.0678 0.120 Uiso 1 1 calc R . .
C32 C 0.5305(4) -1.0937(4) -0.33462(19) 0.0583(11) Uani 1 1 d . . .
H32A H 0.4741 -1.1853 -0.3499 0.087 Uiso 1 1 calc R . .
H32B H 0.6191 -1.0834 -0.3451 0.087 Uiso 1 1 calc R . .
H32C H 0.4916 -1.0407 -0.3610 0.087 Uiso 1 1 calc R . .
C33 C 1.2064(3) -0.4766(3) -0.2977(2) 0.0438(9) Uani 1 1 d . . .
H33A H 1.2536 -0.4537 -0.3370 0.066 Uiso 1 1 calc R . .
H33B H 1.2702 -0.4719 -0.2548 0.066 Uiso 1 1 calc R . .
H33C H 1.1595 -0.4157 -0.2860 0.066 Uiso 1 1 calc R . .
C34 C 1.1917(4) -0.6492(4) -0.1433(2) 0.0554(10) Uani 1 1 d . . .
H34A H 1.2427 -0.6333 -0.0942 0.083 Uiso 1 1 calc R . .
H34B H 1.2526 -0.6238 -0.1765 0.083 Uiso 1 1 calc R . .
H34C H 1.1389 -0.7419 -0.1589 0.083 Uiso 1 1 calc R . .
C35 C 0.8438(4) -0.1890(3) -0.2091(2) 0.0542(10) Uani 1 1 d . . .
H35A H 0.7735 -0.2743 -0.2199 0.081 Uiso 1 1 calc R . .
H35B H 0.8051 -0.1222 -0.2177 0.081 Uiso 1 1 calc R . .
H35C H 0.8881 -0.1693 -0.1583 0.081 Uiso 1 1 calc R . .
C36 C 1.2443(4) 0.0625(3) -0.2966(3) 0.0612(11) Uani 1 1 d . . .
H36A H 1.2428 0.1268 -0.2554 0.092 Uiso 1 1 calc R . .
H36B H 1.2325 0.0949 -0.3414 0.092 Uiso 1 1 calc R . .
H36C H 1.3295 0.0481 -0.2895 0.092 Uiso 1 1 calc R . .
C101 C 0.4913(3) -0.6447(3) -0.31575(18) 0.0379(8) Uani 1 1 d . . .
H10A H 0.4578 -0.5935 -0.3471 0.046 Uiso 1 1 calc R . .
H10B H 0.4240 -0.7327 -0.3241 0.046 Uiso 1 1 calc R . .
C102 C 0.5182(3) -0.5798(3) -0.23855(18) 0.0372(8) Uani 1 1 d . . .
C103 C 0.5393(3) -0.4470(3) -0.2173(2) 0.0459(9) Uani 1 1 d . . .
H10D H 0.5348 -0.3970 -0.2535 0.055 Uiso 1 1 calc R . .
C104 C 0.5667(4) -0.3865(4) -0.1449(2) 0.0592(11) Uani 1 1 d . . .
H10E H 0.5810 -0.2961 -0.1320 0.071 Uiso 1 1 calc R . .
C105 C 0.5732(4) -0.4576(5) -0.0916(2) 0.0639(12) Uani 1 1 d . . .
H10G H 0.5911 -0.4166 -0.0419 0.077 Uiso 1 1 calc R . .
C106 C 0.5537(4) -0.5884(4) -0.1108(2) 0.0571(10) Uani 1 1 d . . .
H10F H 0.5590 -0.6374 -0.0742 0.068 Uiso 1 1 calc R . .
C107 C 0.5265(3) -0.6489(4) -0.18299(19) 0.0462(9) Uani 1 1 d . . .
H10C H 0.5131 -0.7392 -0.1952 0.055 Uiso 1 1 calc R . .
C201 C 0.6893(3) -0.7451(3) -0.44281(18) 0.0443(9) Uani 1 1 d . . .
H20B H 0.7556 -0.6863 -0.4648 0.053 Uiso 1 1 calc R . .
H20C H 0.7057 -0.8284 -0.4433 0.053 Uiso 1 1 calc R . .
C202 C 0.5520(3) -0.7625(3) -0.47435(17) 0.0389(8) Uani 1 1 d . . .
C203 C 0.4466(4) -0.8684(3) -0.46616(18) 0.0440(9) Uani 1 1 d . . .
H20E H 0.4656 -0.9325 -0.4428 0.053 Uiso 1 1 calc R . .
C204 C 0.3171(4) -0.8826(4) -0.4907(2) 0.0599(11) Uani 1 1 d . . .
H20D H 0.2481 -0.9559 -0.4843 0.072 Uiso 1 1 calc R . .
C205 C 0.2864(5) -0.7924(5) -0.5243(2) 0.0707(13) Uani 1 1 d U . .
H20G H 0.1965 -0.8032 -0.5418 0.085 Uiso 1 1 calc R . .
C206 C 0.3858(5) -0.6866(4) -0.5327(2) 0.0684(13) Uani 1 1 d U . .
H20H H 0.3645 -0.6233 -0.5558 0.082 Uiso 1 1 calc R . .
C207 C 0.5187(5) -0.6702(4) -0.50778(19) 0.0557(11) Uani 1 1 d . . .
H20F H 0.5867 -0.5956 -0.5137 0.067 Uiso 1 1 calc R . .
C01 C 0.7818(10) -0.0973(10) 0.0314(5) 0.128(4) Uiso 0.50 1 d P A 1
H01A H 0.7263 -0.1736 0.0468 0.270 Uiso 0.50 1 calc PR A 1
H01B H 0.7386 -0.0916 -0.0161 0.270 Uiso 0.50 1 calc PR A 1
H01C H 0.7939 -0.0185 0.0669 0.270 Uiso 0.50 1 calc PR A 1
C02 C 0.8960(14) -0.1083(15) 0.0267(8) 0.122(3) Uiso 0.50 1 d P A 1
H02A H 0.8802 -0.1922 -0.0062 0.147 Uiso 0.50 1 calc PR A 1
H02B H 0.9370 -0.1141 0.0752 0.147 Uiso 0.50 1 calc PR A 1
O03 O 1.0000 0.0000 0.0000 0.137(2) Uiso 0.50 2 d SP . 1
C01A C 0.7818(10) -0.0973(10) 0.0314(5) 0.128(4) Uiso 0.50 1 d P B 2
H01D H 0.7099 -0.0613 0.0261 0.270 Uiso 0.50 1 calc PR B 2
H01E H 0.8043 -0.1040 0.0820 0.270 Uiso 0.50 1 calc PR B 2
H01F H 0.7532 -0.1840 0.0001 0.270 Uiso 0.50 1 calc PR B 2
C02A C 0.9062(14) -0.0061(15) 0.0090(8) 0.122(3) Uiso 0.50 1 d P B 2
H02C H 0.8663 0.0098 -0.0371 0.147 Uiso 0.50 1 calc PR B 2
H02D H 0.9257 0.0758 0.0445 0.147 Uiso 0.50 1 calc PR B 2
O03A O 1.0000 0.0000 0.0000 0.137(2) Uiso 0.50 2 d SP . 2

loop_
_atom_site_aniso_label
_atom_site_aniso_U_11
_atom_site_aniso_U_22
_atom_site_aniso_U_33
_atom_site_aniso_U_23
_atom_site_aniso_U_13
_atom_site_aniso_U_12
Ti1 0.0255(3) 0.0255(3) 0.0307(3) 0.0073(2) 0.0028(2) 0.0020(2)
C1 0.057(2) 0.043(2) 0.042(2) 0.0080(17) 0.0163(18) 0.0073(17)
C2 0.0380(18) 0.0343(18) 0.0370(19) 0.0092(15) 0.0063(15) 0.0078(14)
C3 0.042(2) 0.038(2) 0.054(2) 0.0158(17) 0.0180(17) 0.0060(15)
C4 0.0346(18) 0.0297(18) 0.061(2) 0.0149(16) 0.0085(17) 0.0037(14)
C5 0.044(2) 0.0269(18) 0.055(2) 0.0046(16) 0.0092(18) 0.0049(14)
C6 0.0371(18) 0.0267(17) 0.045(2) 0.0083(14) 0.0097(15) 0.0088(13)
C7 0.0306(16) 0.0261(16) 0.0344(18) 0.0101(13) 0.0013(14) 0.0056(12)
O8 0.0338(12) 0.0314(12) 0.0423(13) 0.0144(10) -0.0061(10) 0.0004(9)
C8 0.0268(16) 0.0251(16) 0.0315(17) 0.0043(13) 0.0034(13) 0.0029(12)
N9 0.0263(13) 0.0255(13) 0.0265(14) 0.0059(10) 0.0031(11) 0.0044(10)
C10 0.0249(15) 0.0231(15) 0.0277(16) 0.0075(12) 0.0042(13) 0.0008(12)
C11 0.0409(19) 0.0331(18) 0.0328(19) 0.0033(14) 0.0055(15) 0.0086(14)
C12 0.051(2) 0.0386(19) 0.0301(19) -0.0032(15) 0.0042(16) 0.0039(16)
C13 0.0393(19) 0.044(2) 0.0332(19) 0.0077(16) -0.0044(15) 0.0035(15)
C14 0.0277(17) 0.0382(18) 0.0368(19) 0.0108(15) -0.0004(14) 0.0046(13)
C15 0.0225(15) 0.0273(16) 0.0296(17) 0.0056(13) 0.0026(13) 0.0016(12)
C16 0.0227(15) 0.0341(17) 0.0311(17) 0.0040(13) 0.0006(13) 0.0084(12)
C17 0.0230(15) 0.0365(18) 0.0401(19) 0.0052(14) 0.0056(14) 0.0093(13)
C18 0.0317(18) 0.047(2) 0.044(2) 0.0068(16) 0.0138(16) 0.0112(15)
C19 0.0414(19) 0.047(2) 0.040(2) -0.0052(16) 0.0093(17) 0.0140(16)
C20 0.0330(17) 0.0293(17) 0.045(2) 0.0004(15) 0.0053(15) 0.0052(13)
C21 0.0264(16) 0.0342(17) 0.0332(18) 0.0047(14) 0.0026(14) 0.0081(13)
N22 0.0308(15) 0.0281(14) 0.0354(15) 0.0048(11) 0.0051(12) 0.0055(11)
O23 0.0297(11) 0.0308(12) 0.0393(13) 0.0127(10) 0.0073(10) 0.0057(9)
C23 0.0339(18) 0.0211(15) 0.0275(16) 0.0028(12) 0.0035(13) 0.0027(12)
C24 0.0316(16) 0.0264(16) 0.0309(17) 0.0083(13) 0.0055(13) 0.0071(12)
C25 0.0384(18) 0.0254(16) 0.0338(18) 0.0061(13) 0.0065(15) 0.0051(13)
C26 0.0398(19) 0.0311(18) 0.042(2) 0.0046(15) 0.0077(16) -0.0028(14)
C27 0.054(2) 0.044(2) 0.042(2) 0.0107(17) 0.0196(18) 0.0006(17)
C28 0.067(3) 0.055(2) 0.0276(19) 0.0041(17) 0.0146(18) 0.0024(19)
C29 0.046(2) 0.0382(19) 0.0303(19) 0.0047(15) 0.0041(15) 0.0019(15)
C30 0.066(3) 0.060(3) 0.036(2) -0.0052(19) 0.0010(19) -0.010(2)
C31 0.085(3) 0.073(3) 0.063(3) 0.014(2) 0.034(2) -0.007(2)
C32 0.070(3) 0.045(2) 0.039(2) -0.0008(17) 0.0154(19) -0.0085(19)
C33 0.0326(18) 0.040(2) 0.050(2) 0.0081(16) 0.0091(16) 0.0006(14)
C34 0.048(2) 0.065(3) 0.055(2) 0.014(2) -0.0041(19) 0.0263(19)
C35 0.060(2) 0.033(2) 0.076(3) 0.0124(18) 0.032(2) 0.0167(17)
C36 0.048(2) 0.033(2) 0.094(3) 0.014(2) 0.020(2) -0.0018(16)
C101 0.0270(16) 0.0384(19) 0.043(2) 0.0060(15) 0.0058(15) 0.0050(13)
C102 0.0207(15) 0.043(2) 0.044(2) 0.0052(15) 0.0090(14) 0.0053(13)
C103 0.0315(18) 0.044(2) 0.059(2) 0.0051(18) 0.0146(17) 0.0079(15)
C104 0.045(2) 0.054(2) 0.068(3) -0.010(2) 0.019(2) 0.0105(18)
C105 0.047(2) 0.082(3) 0.049(3) -0.009(2) 0.015(2) 0.011(2)
C106 0.048(2) 0.076(3) 0.044(2) 0.008(2) 0.0123(19) 0.017(2)
C107 0.0354(19) 0.053(2) 0.048(2) 0.0095(18) 0.0125(17) 0.0110(16)
C201 0.049(2) 0.042(2) 0.036(2) 0.0024(15) 0.0033(16) 0.0111(16)
C202 0.052(2) 0.0357(19) 0.0236(17) -0.0013(14) -0.0010(15) 0.0147(15)
C203 0.053(2) 0.039(2) 0.035(2) -0.0010(15) 0.0028(17) 0.0158(16)
C204 0.052(2) 0.064(3) 0.049(2) -0.015(2) 0.002(2) 0.016(2)
C205 0.068(3) 0.078(3) 0.058(3) -0.025(2) -0.014(2) 0.041(3)
C206 0.104(3) 0.057(3) 0.046(2) -0.0071(18) -0.020(2) 0.052(2)
C207 0.088(3) 0.036(2) 0.036(2) 0.0015(16) -0.008(2) 0.0210(19)

loop_
_atom_type_symbol
_atom_type_description
_atom_type_scat_dispersion_real
_atom_type_scat_dispersion_imag
_atom_type_scat_source
C C 0.0181 0.0091 'International Tables Vol C Tables 4.2.6.8 and 6.1.1.4'
H H 0.0000 0.0000 'International Tables Vol C Tables 4.2.6.8 and 6.1.1.4'
N N 0.0311 0.0180 'International Tables Vol C Tables 4.2.6.8 and 6.1.1.4'
O O 0.0492 0.0322 'International Tables Vol C Tables 4.2.6.8 and 6.1.1.4'
Ti Ti 0.2191 1.8069 'International Tables Vol C Tables 4.2.6.8 and 6.1.1.4'

loop_
_geom_angle_atom_site_label_1
_geom_angle_atom_site_label_2
_geom_angle_atom_site_label_3
_geom_angle
_geom_angle_site_symmetry_1
O23 Ti1 O8 158.18(9) .
O23 Ti1 N9 95.22(9) .
O8 Ti1 N9 63.21(9) .
O23 Ti1 C201 96.36(12) .
O8 Ti1 C201 92.10(12) .
N9 Ti1 C201 119.50(12) .
O23 Ti1 C101 99.05(12) .
O8 Ti1 C101 93.30(12) .
N9 Ti1 C101 113.98(11) .
C201 Ti1 C101 122.25(13) .
O23 Ti1 C8 126.74(10) .
O8 Ti1 C8 31.53(9) .
N9 Ti1 C8 31.75(9) .
C201 Ti1 C8 106.68(12) .
C101 Ti1 C8 107.20(12) .
O23 Ti1 C202 107.00(10) .
O8 Ti1 C202 91.16(10) .
N9 Ti1 C202 145.65(10) .
C201 Ti1 C202 33.93(12) .
C101 Ti1 C202 88.48(12) .
C8 Ti1 C202 118.95(10) .
C2 C1 H1A 109.5 .
C2 C1 H1B 109.5 .
H1A C1 H1B 109.5 .
C2 C1 H1C 109.5 .
H1A C1 H1C 109.5 .
H1B C1 H1C 109.5 .
C3 C2 C7 118.7(3) .
C3 C2 C1 119.7(3) .
C7 C2 C1 121.6(3) .
C2 C3 C4 121.5(3) .
C2 C3 H3A 119.3 .
C4 C3 H3A 119.3 .
C5 C4 C3 118.6(3) .
C5 C4 C36 120.7(3) .
C3 C4 C36 120.7(3) .
C4 C5 C6 122.1(3) .
C4 C5 H5A 118.9 .
C6 C5 H5A 118.9 .
C5 C6 C7 118.1(3) .
C5 C6 C35 118.3(3) .
C7 C6 C35 123.5(3) .
C6 C7 C2 120.6(3) .
C6 C7 C8 122.6(3) .
C2 C7 C8 116.8(3) .
C8 O8 Ti1 93.21(17) .
O8 C8 N9 112.3(2) .
O8 C8 C7 119.0(3) .
N9 C8 C7 128.5(3) .
O8 C8 Ti1 55.27(14) .
N9 C8 Ti1 57.22(15) .
C7 C8 Ti1 170.6(2) .
C8 N9 C10 129.5(2) .
C8 N9 Ti1 91.03(18) .
C10 N9 Ti1 139.48(18) .
C11 C10 C15 120.4(3) .
C11 C10 N9 119.6(3) .
C15 C10 N9 119.6(3) .
C12 C11 C10 120.0(3) .
C12 C11 H11A 120.0 .
C10 C11 H11A 120.0 .
C11 C12 C13 120.0(3) .
C11 C12 H12A 120.0 .
C13 C12 H12A 120.0 .
C12 C13 C14 121.1(3) .
C12 C13 H13A 119.4 .
C14 C13 H13A 119.4 .
C13 C14 C15 119.4(3) .
C13 C14 C34 120.8(3) .
C15 C14 C34 119.8(3) .
C10 C15 C14 118.9(3) .
C10 C15 C16 120.9(3) .
C14 C15 C16 120.2(3) .
C21 C16 C17 119.3(3) .
C21 C16 C15 120.7(3) .
C17 C16 C15 120.0(3) .
C18 C17 C16 119.5(3) .
C18 C17 C33 120.5(3) .
C16 C17 C33 119.9(3) .
C19 C18 C17 121.1(3) .
C19 C18 H18A 119.4 .
C17 C18 H18A 119.4 .
C18 C19 C20 119.9(3) .
C18 C19 H19A 120.1 .
C20 C19 H19A 120.1 .
C19 C20 C21 120.3(3) .
C19 C20 H20A 119.9 .
C21 C20 H20A 119.9 .
C20 C21 C16 119.9(3) .
C20 C21 N22 117.1(3) .
C16 C21 N22 122.7(3) .
C23 N22 C21 120.0(3) .
C23 O23 Ti1 157.78(19) .
N22 C23 O23 124.3(3) .
N22 C23 C24 121.6(3) .
O23 C23 C24 114.0(3) .
C29 C24 C25 120.5(3) .
C29 C24 C23 121.1(3) .
C25 C24 C23 118.4(3) .
C26 C25 C24 118.7(3) .
C26 C25 C32 119.4(3) .
C24 C25 C32 121.8(3) .
C27 C26 C25 122.6(3) .
C27 C26 H26A 118.7 .
C25 C26 H26A 118.7 .
C26 C27 C28 117.3(3) .
C26 C27 C31 120.6(3) .
C28 C27 C31 122.1(3) .
C29 C28 C27 122.7(3) .
C29 C28 H28A 118.6 .
C27 C28 H28A 118.6 .
C28 C29 C24 118.2(3) .
C28 C29 C30 120.9(3) .
C24 C29 C30 120.8(3) .
C29 C30 H30A 109.5 .
C29 C30 H30B 109.5 .
H30A C30 H30B 109.5 .
C29 C30 H30C 109.5 .
H30A C30 H30C 109.5 .
H30B C30 H30C 109.5 .
C27 C31 H31A 109.5 .
C27 C31 H31B 109.5 .
H31A C31 H31B 109.5 .
C27 C31 H31C 109.5 .
H31A C31 H31C 109.5 .
H31B C31 H31C 109.5 .
C25 C32 H32A 109.5 .
C25 C32 H32B 109.5 .
H32A C32 H32B 109.5 .
C25 C32 H32C 109.5 .
H32A C32 H32C 109.5 .
H32B C32 H32C 109.5 .
C17 C33 H33A 109.5 .
C17 C33 H33B 109.5 .
H33A C33 H33B 109.5 .
C17 C33 H33C 109.5 .
H33A C33 H33C 109.5 .
H33B C33 H33C 109.5 .
C14 C34 H34A 109.5 .
C14 C34 H34B 109.5 .
H34A C34 H34B 109.5 .
C14 C34 H34C 109.5 .
H34A C34 H34C 109.5 .
H34B C34 H34C 109.5 .
C6 C35 H35A 109.5 .
C6 C35 H35B 109.5 .
H35A C35 H35B 109.5 .
C6 C35 H35C 109.5 .
H35A C35 H35C 109.5 .
H35B C35 H35C 109.5 .
C4 C36 H36A 109.5 .
C4 C36 H36B 109.5 .
H36A C36 H36B 109.5 .
C4 C36 H36C 109.5 .
H36A C36 H36C 109.5 .
H36B C36 H36C 109.5 .
C102 C101 Ti1 106.8(2) .
C102 C101 H10A 110.4 .
Ti1 C101 H10A 110.4 .
C102 C101 H10B 110.4 .
Ti1 C101 H10B 110.4 .
H10A C101 H10B 108.6 .
C103 C102 C107 116.8(3) .
C103 C102 C101 122.1(3) .
C107 C102 C101 121.1(3) .
C104 C103 C102 121.7(4) .
C104 C103 H10D 119.2 .
C102 C103 H10D 119.2 .
C105 C104 C103 120.0(4) .
C105 C104 H10E 120.0 .
C103 C104 H10E 120.0 .
C106 C105 C104 119.6(4) .
C106 C105 H10G 120.2 .
C104 C105 H10G 120.2 .
C105 C106 C107 120.5(4) .
C105 C106 H10F 119.8 .
C107 C106 H10F 119.8 .
C106 C107 C102 121.4(4) .
C106 C107 H10C 119.3 .
C102 C107 H10C 119.3 .
C202 C201 Ti1 92.7(2) .
C202 C201 H20B 113.2 .
Ti1 C201 H20B 113.2 .
C202 C201 H20C 113.2 .
Ti1 C201 H20C 113.2 .
H20B C201 H20C 110.5 .
C207 C202 C203 116.6(3) .
C207 C202 C201 122.4(3) .
C203 C202 C201 120.7(3) .
C207 C202 Ti1 110.0(2) .
C203 C202 Ti1 102.2(2) .
C201 C202 Ti1 53.37(16) .
C204 C203 C202 122.1(4) .
C204 C203 H20E 119.0 .
C202 C203 H20E 119.0 .
C205 C204 C203 120.5(4) .
C205 C204 H20D 119.8 .
C203 C204 H20D 119.8 .
C204 C205 C206 119.5(4) .
C204 C205 H20G 120.2 .
C206 C205 H20G 120.2 .
C205 C206 C207 120.8(4) .
C205 C206 H20H 119.6 .
C207 C206 H20H 119.6 .
C202 C207 C206 120.4(4) .
C202 C207 H20F 119.8 .
C206 C207 H20F 119.8 .
C02 C01 H01A 109.5 .
C02 C01 H01B 109.5 .
H01A C01 H01B 109.5 .
C02 C01 H01C 109.5 .
H01A C01 H01C 109.5 .
H01B C01 H01C 109.5 .
C01 C02 O03 118.8(12) .
C01 C02 H02A 107.6 .
O03 C02 H02A 107.6 .
C01 C02 H02B 107.6 .
O03 C02 H02B 107.6 .
H02A C02 H02B 107.1 .
C02 O03 C02 179.997(2) 2_755
H02C C02A H02D 104.6 .

loop_
_geom_bond_atom_site_label_1
_geom_bond_atom_site_label_2
_geom_bond_distance
_geom_bond_site_symmetry_2
Ti1 O23 1.825(2) .
Ti1 O8 2.043(2) .
Ti1 N9 2.087(2) .
Ti1 C201 2.111(3) .
Ti1 C101 2.119(3) .
Ti1 C8 2.482(3) .
Ti1 C202 2.628(3) .
C1 C2 1.502(5) .
C1 H1A 0.9800 .
C1 H1B 0.9800 .
C1 H1C 0.9800 .
C2 C3 1.386(4) .
C2 C7 1.403(4) .
C3 C4 1.388(5) .
C3 H3A 0.9500 .
C4 C5 1.375(5) .
C4 C36 1.515(4) .
C5 C6 1.396(4) .
C5 H5A 0.9500 .
C6 C7 1.397(4) .
C6 C35 1.509(5) .
C7 C8 1.498(4) .
O8 C8 1.300(4) .
C8 N9 1.306(4) .
N9 C10 1.427(4) .
C10 C11 1.383(4) .
C10 C15 1.401(4) .
C11 C12 1.379(5) .
C11 H11A 0.9500 .
C12 C13 1.380(5) .
C12 H12A 0.9500 .
C13 C14 1.380(5) .
C13 H13A 0.9500 .
C14 C15 1.405(4) .
C14 C34 1.503(5) .
C15 C16 1.494(4) .
C16 C21 1.405(4) .
C16 C17 1.406(4) .
C17 C18 1.385(5) .
C17 C33 1.511(4) .
C18 C19 1.382(5) .
C18 H18A 0.9500 .
C19 C20 1.382(5) .
C19 H19A 0.9500 .
C20 C21 1.395(4) .
C20 H20A 0.9500 .
C21 N22 1.421(4) .
N22 C23 1.274(4) .
O23 C23 1.348(4) .
C23 C24 1.497(4) .
C24 C29 1.388(4) .
C24 C25 1.398(4) .
C25 C26 1.384(4) .
C25 C32 1.500(5) .
C26 C27 1.365(5) .
C26 H26A 0.9500 .
C27 C28 1.394(5) .
C27 C31 1.513(5) .
C28 C29 1.381(5) .
C28 H28A 0.9500 .
C29 C30 1.516(5) .
C30 H30A 0.9800 .
C30 H30B 0.9800 .
C30 H30C 0.9800 .
C31 H31A 0.9800 .
C31 H31B 0.9800 .
C31 H31C 0.9800 .
C32 H32A 0.9800 .
C32 H32B 0.9800 .
C32 H32C 0.9800 .
C33 H33A 0.9800 .
C33 H33B 0.9800 .
C33 H33C 0.9800 .
C34 H34A 0.9800 .
C34 H34B 0.9800 .
C34 H34C 0.9800 .
C35 H35A 0.9800 .
C35 H35B 0.9800 .
C35 H35C 0.9800 .
C36 H36A 0.9800 .
C36 H36B 0.9800 .
C36 H36C 0.9800 .
C101 C102 1.481(5) .
C101 H10A 0.9900 .
C101 H10B 0.9900 .
C102 C103 1.399(5) .
C102 C107 1.404(5) .
C103 C104 1.386(5) .
C103 H10D 0.9500 .
C104 C105 1.382(6) .
C104 H10E 0.9500 .
C105 C106 1.378(6) .
C105 H10G 0.9500 .
C106 C107 1.382(5) .
C106 H10F 0.9500 .
C107 H10C 0.9500 .
C201 C202 1.468(5) .
C201 H20B 0.9900 .
C201 H20C 0.9900 .
C202 C207 1.394(5) .
C202 C203 1.399(5) .
C203 C204 1.369(5) .
C203 H20E 0.9500 .
C204 C205 1.362(6) .
C204 H20D 0.9500 .
C205 C206 1.365(7) .
C205 H20G 0.9500 .
C206 C207 1.398(6) .
C206 H20H 0.9500 .
C207 H20F 0.9500 .
C01 C02 1.292(15) .
C01 H01A 0.9800 .
C01 H01B 0.9800 .
C01 H01C 0.9800 .
C02 O03 1.564(15) .
C02 H02A 0.9900 .
C02 H02B 0.9900 .
O03 C02 1.564(15) 2_755
C02A H02C 0.9900 .
C02A H02D 0.9900 .
